data_2107295
loop_
_publ_author_name
'McMillen, Colin D.'
'Comer, Sara'
'Fulle, Kyle'
'Sanjeewa, Liurukara D.'
'Kolis, Joseph W.'

_publ_section_title
;
 Crystal chemistry of hydrothermally grown ternary alkali rare earth
 fluorides
;
_journal_issue 6
_journal_name_full 'Acta Crystallographica Section B'
_journal_page_first 768
_journal_page_last 776
_journal_paper_doi 10.1107/S2052520615017916
_journal_volume 71
_journal_year 2015
_chemical_formula_sum 'Cs F7 Gd2'
_chemical_formula_weight 580.41
_chemical_name_systematic
;
 ?
;
_space_group_IT_number 52
_symmetry_cell_setting orthorhombic
_symmetry_space_group_name_Hall '-P 2a 2bc'
_symmetry_space_group_name_H-M 'P n n a'
_atom_sites_solution_hydrogens none
_atom_sites_solution_primary direct
_atom_sites_solution_secondary difmap
_audit_creation_method SHELXL-97
_cell_angle_alpha 90.00
_cell_angle_beta 90.00
_cell_angle_gamma 90.00
_cell_formula_units_Z 8
_cell_length_a 13.828(3)
_cell_length_b 12.415(3)
_cell_length_c 7.9681(16)
_cell_measurement_reflns_used 7461
_cell_measurement_temperature 293(2)
_cell_measurement_theta_max 26.0334
_cell_measurement_theta_min 1.6403
_cell_volume 1367.9(5)
_computing_cell_refinement 'CrystalClear (Rigaku/MSC, 2006)'
_computing_data_collection 'CrystalClear (Rigaku/MSC, 2006)'
_computing_data_reduction 'CrystalClear (Rigaku/MSC, 2006)'
_computing_molecular_graphics 'DIAMOND (Bradenburg, 1999)'
_computing_publication_material 'SHELXL-97 (Sheldrick, 1997)'
_computing_structure_refinement 'SHELXL-97 (Sheldrick, 1997)'
_computing_structure_solution 'SHELXS-97 (Sheldrick, 1990)'
_diffrn_ambient_temperature 293(2)
_diffrn_detector_area_resol_mean 14.6199
_diffrn_measured_fraction_theta_full 0.999
_diffrn_measured_fraction_theta_max 0.999
_diffrn_measurement_device_type 'Rigaku AFC8S'
_diffrn_measurement_method '\w scans'
_diffrn_radiation_monochromator graphite
_diffrn_radiation_source 'fine-focus sealed tube'
_diffrn_radiation_type MoK\a
_diffrn_radiation_wavelength 0.71073
_diffrn_reflns_av_R_equivalents 0.1021
_diffrn_reflns_av_sigmaI/netI 0.0411
_diffrn_reflns_limit_h_max 16
_diffrn_reflns_limit_h_min -16
_diffrn_reflns_limit_k_max 14
_diffrn_reflns_limit_k_min -14
_diffrn_reflns_limit_l_max 9
_diffrn_reflns_limit_l_min -9
_diffrn_reflns_number 10980
_diffrn_reflns_theta_full 25.25
_diffrn_reflns_theta_max 25.25
_diffrn_reflns_theta_min 2.95
_diffrn_standards_decay_% 0
_diffrn_standards_interval_count 0
_diffrn_standards_interval_time 0
_diffrn_standards_number 0
_exptl_absorpt_coefficient_mu 24.528
_exptl_absorpt_correction_T_max 1.0000
_exptl_absorpt_correction_T_min 0.3865
_exptl_absorpt_correction_type multi-scan
_exptl_absorpt_process_details 'REQAB, CrystalClear'
_exptl_crystal_colour colorless
_exptl_crystal_density_diffrn 5.637
_exptl_crystal_density_meas ?
_exptl_crystal_density_method 'not measured'
_exptl_crystal_description prism
_exptl_crystal_F_000 1968
_exptl_crystal_size_max 0.31
_exptl_crystal_size_mid 0.27
_exptl_crystal_size_min 0.24
_refine_diff_density_max 1.955
_refine_diff_density_min -2.926
_refine_ls_extinction_coef 0.00099(9)
_refine_ls_extinction_expression Fc^*^=kFc[1+0.001xFc^2^\l^3^/sin(2\q)]^-1/4^
_refine_ls_extinction_method SHELXL
_refine_ls_goodness_of_fit_ref 1.101
_refine_ls_hydrogen_treatment none
_refine_ls_matrix_type full
_refine_ls_number_parameters 116
_refine_ls_number_reflns 1249
_refine_ls_number_restraints 42
_refine_ls_restrained_S_all 1.089
_refine_ls_R_factor_all 0.0540
_refine_ls_R_factor_gt 0.0528
_refine_ls_shift/su_max 0.000
_refine_ls_shift/su_mean 0.000
_refine_ls_structure_factor_coef Fsqd
_refine_ls_weighting_details 'calc w=1/[\s^2^(Fo^2^)+(0.0068P)^2^+200.3173P] where P=(Fo^2^+2Fc^2^)/3'
_refine_ls_weighting_scheme calc
_refine_ls_wR_factor_gt 0.1130
_refine_ls_wR_factor_ref 0.1135
_reflns_number_gt 1227
_reflns_number_total 1249
_reflns_threshold_expression >2sigma(I)
_cod_data_source_file bp5082sup1.cif
_cod_data_source_block CsGd2F7
_cod_depositor_comments
;
The following automatic conversions were performed:

'_symmetry_cell_setting' value 'Orthorhombic' changed to
'orthorhombic' according to
/usr/data/users/saulius/crontab/automatic-downloads/rss-feeds/IUCr/lib/dictionaries/cif_core.dic
dictionary named 'cif_core.dic' version 2.4.2 from 2011-04-26.

'_exptl_crystal_density_meas' value 'not measured' was changed to '?'
- the value is perceived as not measured.

Automatic conversion script
Id: cif_fix_values 4268 2015-11-12 08:31:59Z antanas 
;
_cod_original_sg_symbol_H-M Pnna
_cod_database_code 2107295
_cod_database_fobs_code 2107295

loop_
_symmetry_equiv_pos_as_xyz
'x, y, z'
'-x+1/2, -y, z'
'-x+1/2, y+1/2, -z+1/2'
'x, -y+1/2, -z+1/2'
'-x, -y, -z'
'x-1/2, y, -z'
'x-1/2, -y-1/2, z-1/2'
'-x, y-1/2, z-1/2'

loop_
_atom_site_type_symbol
_atom_site_label
_atom_site_fract_x
_atom_site_fract_y
_atom_site_fract_z
_atom_site_U_iso_or_equiv
_atom_site_adp_type
_atom_site_calc_flag
_atom_site_refinement_flags
_atom_site_occupancy
_atom_site_symmetry_multiplicity
Cs Cs1 0.58148(10) 0.92205(10) 0.22867(17) 0.0270(4) Uani d . 1 1
Gd Gd1 0.43090(8) 1.2500 0.2500 0.0104(4) Uani d S 1 2
Gd Gd2 0.65812(6) 1.26449(9) 0.02418(11) 0.0170(3) Uani d . 1 1
Gd Gd3 0.2500 1.0000 0.25128(14) 0.0090(4) Uani d S 1 2
F F1 0.8022(8) 1.3178(10) -0.0933(16) 0.028(3) Uani d . 1 1
F F2 0.1392(16) 1.079(2) 0.426(3) 0.021(5) Uani d PU 0.50 1
F F2A 0.1660(15) 1.0415(16) 0.494(3) 0.013(4) Uani d PU 0.50 1
F F3 0.6428(16) 1.3217(19) -0.255(3) 0.019(5) Uani d PU 0.50 1
F F4 0.5835(8) 1.3460(9) 0.2632(14) 0.017(2) Uani d U 1 1
F F5 0.7561(11) 1.2500 0.2500 0.017(3) Uani d SU 1 2
F F6 0.4955(7) 1.2604(9) -0.0128(14) 0.017(2) Uani d U 1 1
F F7 0.3924(8) 1.0813(11) 0.1681(15) 0.029(3) Uani d . 1 1
F F8 0.314(2) 0.879(2) 0.083(4) 0.041(7) Uani d P 0.50 1
F F8A 0.2787(16) 0.9179(17) -0.006(3) 0.017(4) Uani d PU 0.50 1

loop_
_atom_site_aniso_label
_atom_site_aniso_U_11
_atom_site_aniso_U_22
_atom_site_aniso_U_33
_atom_site_aniso_U_12
_atom_site_aniso_U_13
_atom_site_aniso_U_23
Cs1 0.0408(8) 0.0103(7) 0.0298(7) 0.0005(5) 0.0017(6) 0.0011(5)
Gd1 0.0066(6) 0.0179(7) 0.0068(6) 0.000 0.000 0.0015(5)
Gd2 0.0076(4) 0.0387(6) 0.0046(5) -0.0043(4) 0.0005(3) 0.0046(4)
Gd3 0.0074(6) 0.0148(7) 0.0048(6) 0.0003(4) 0.000 0.000
F1 0.018(6) 0.034(7) 0.033(7) 0.004(5) 0.013(5) 0.009(6)
F2 0.015(8) 0.032(9) 0.016(8) 0.002(7) 0.003(7) -0.003(8)
F2A 0.014(6) 0.009(6) 0.015(6) 0.000(4) 0.003(4) 0.002(5)
F3 0.023(8) 0.024(8) 0.010(8) -0.003(7) 0.006(7) 0.002(7)
F4 0.020(5) 0.010(5) 0.021(5) 0.006(4) 0.003(4) 0.000(4)
F5 0.016(5) 0.024(5) 0.012(5) 0.000 0.000 0.001(4)
F6 0.010(3) 0.027(4) 0.015(4) -0.008(3) 0.001(3) 0.001(4)
F7 0.022(6) 0.043(8) 0.022(6) -0.005(6) 0.008(5) 0.002(6)
F8 0.057(19) 0.041(17) 0.027(14) 0.011(15) 0.009(14) 0.011(13)
F8A 0.021(8) 0.016(8) 0.013(8) 0.009(7) 0.001(7) -0.002(7)

loop_
_atom_type_symbol
_atom_type_description
_atom_type_scat_dispersion_real
_atom_type_scat_dispersion_imag
_atom_type_scat_source
F F 0.0171 0.0103 'International Tables Vol C Tables 4.2.6.8 and 6.1.1.4'
Cs Cs -0.3680 2.1192 'International Tables Vol C Tables 4.2.6.8 and 6.1.1.4'
Gd Gd -0.1653 3.9035 'International Tables Vol C Tables 4.2.6.8 and 6.1.1.4'

loop_
_geom_angle_atom_site_label_1
_geom_angle_atom_site_label_2
_geom_angle_atom_site_label_3
_geom_angle_site_symmetry_1
_geom_angle_site_symmetry_3
_geom_angle
F4 Cs1 F2A 4_575 6_656 57.9(4)
F4 Cs1 F6 4_575 5_675 139.6(3)
F2A Cs1 F6 6_656 5_675 162.2(4)
F4 Cs1 F6 4_575 8_656 130.0(3)
F2A Cs1 F6 6_656 8_656 87.9(5)
F6 Cs1 F6 5_675 8_656 76.7(3)
F4 Cs1 F5 4_575 2_675 132.8(3)
F2A Cs1 F5 6_656 2_675 91.1(4)
F6 Cs1 F5 5_675 2_675 76.8(2)
F6 Cs1 F5 8_656 2_675 76.4(2)
F4 Cs1 F7 4_575 5_675 92.0(3)
F2A Cs1 F7 6_656 5_675 135.7(5)
F6 Cs1 F7 5_675 5_675 57.8(3)
F6 Cs1 F7 8_656 5_675 134.3(3)
F5 Cs1 F7 2_675 5_675 87.9(2)
F4 Cs1 F8A 4_575 6_655 91.1(4)
F2A Cs1 F8A 6_656 6_655 94.9(6)
F6 Cs1 F8A 5_675 6_655 88.4(4)
F6 Cs1 F8A 8_656 6_655 130.3(4)
F5 Cs1 F8A 2_675 6_655 54.0(4)
F7 Cs1 F8A 5_675 6_655 50.4(4)
F4 Cs1 F8A 4_575 5_675 53.4(4)
F2A Cs1 F8A 6_656 5_675 82.3(6)
F6 Cs1 F8A 5_675 5_675 110.5(4)
F6 Cs1 F8A 8_656 5_675 164.0(4)
F5 Cs1 F8A 2_675 5_675 91.1(4)
F7 Cs1 F8A 5_675 5_675 53.5(4)
F8A Cs1 F8A 6_655 5_675 39.0(7)
F4 Cs1 F7 4_575 . 54.2(3)
F2A Cs1 F7 6_656 . 97.1(5)
F6 Cs1 F7 5_675 . 94.9(3)
F6 Cs1 F7 8_656 . 102.4(3)
F5 Cs1 F7 2_675 . 171.7(3)
F7 Cs1 F7 5_675 . 87.3(3)
F8A Cs1 F7 6_655 . 126.2(4)
F8A Cs1 F7 5_675 . 91.4(4)
F4 Cs1 F3 4_575 8_656 112.4(5)
F2A Cs1 F3 6_656 8_656 122.3(6)
F6 Cs1 F3 5_675 8_656 54.4(4)
F6 Cs1 F3 8_656 8_656 53.8(4)
F5 Cs1 F3 2_675 8_656 114.4(4)
F7 Cs1 F3 5_675 8_656 97.9(4)
F8A Cs1 F3 6_655 8_656 142.3(5)
F8A Cs1 F3 5_675 8_656 142.2(5)
F7 Cs1 F3 . 8_656 59.7(4)
F4 Cs1 F2 4_575 2_575 90.1(5)
F2A Cs1 F2 6_656 2_575 90.7(5)
F6 Cs1 F2 5_675 2_575 86.9(5)
F6 Cs1 F2 8_656 2_575 51.8(4)
F5 Cs1 F2 2_675 2_575 128.1(4)
F7 Cs1 F2 5_675 2_575 123.7(4)
F8A Cs1 F2 6_655 2_575 174.1(5)
F8A Cs1 F2 5_675 2_575 140.4(5)
F7 Cs1 F2 . 2_575 50.7(4)
F3 Cs1 F2 8_656 2_575 32.6(6)
F4 Cs1 F2 4_575 6_656 54.5(4)
F2A Cs1 F2 6_656 6_656 10.5(5)
F6 Cs1 F2 5_675 6_656 161.7(4)
F6 Cs1 F2 8_656 6_656 85.0(4)
F5 Cs1 F2 2_675 6_656 100.1(4)
F7 Cs1 F2 5_675 6_656 140.4(5)
F8A Cs1 F2 6_655 6_656 104.4(6)
F8A Cs1 F2 5_675 6_656 87.4(5)
F7 Cs1 F2 . 6_656 87.9(4)
F3 Cs1 F2 8_656 6_656 113.1(5)
F2 Cs1 F2 2_575 6_656 81.0(6)
F7 Gd1 F7 . 4_575 152.7(6)
F7 Gd1 F6 . 4_575 107.8(4)
F7 Gd1 F6 4_575 4_575 83.1(4)
F7 Gd1 F6 . . 83.1(4)
F7 Gd1 F6 4_575 . 107.8(4)
F6 Gd1 F6 4_575 . 133.8(5)
F7 Gd1 F1 . 6 90.0(4)
F7 Gd1 F1 4_575 6 68.9(4)
F6 Gd1 F1 4_575 6 144.2(4)
F6 Gd1 F1 . 6 77.7(4)
F7 Gd1 F1 . 7_586 68.9(4)
F7 Gd1 F1 4_575 7_586 90.0(4)
F6 Gd1 F1 4_575 7_586 77.7(4)
F6 Gd1 F1 . 7_586 144.2(4)
F1 Gd1 F1 6 7_586 80.5(7)
F7 Gd1 F4 . . 132.3(4)
F7 Gd1 F4 4_575 . 74.7(4)
F6 Gd1 F4 4_575 . 69.3(4)
F6 Gd1 F4 . . 70.8(4)
F1 Gd1 F4 6 . 120.6(4)
F1 Gd1 F4 7_586 . 144.9(4)
F7 Gd1 F4 . 4_575 74.7(4)
F7 Gd1 F4 4_575 4_575 132.3(4)
F6 Gd1 F4 4_575 4_575 70.8(4)
F6 Gd1 F4 . 4_575 69.3(4)
F1 Gd1 F4 6 4_575 144.9(4)
F1 Gd1 F4 7_586 4_575 120.6(4)
F4 Gd1 F4 . 4_575 59.1(5)
F7 Gd1 Gd2 . . 96.1(3)
F7 Gd1 Gd2 4_575 . 107.6(3)
F6 Gd1 Gd2 4_575 . 96.8(3)
F6 Gd1 Gd2 . . 37.0(3)
F1 Gd1 Gd2 6 . 112.2(3)
F1 Gd1 Gd2 7_586 . 161.0(3)
F4 Gd1 Gd2 . . 40.8(2)
F4 Gd1 Gd2 4_575 . 41.3(3)
F7 Gd1 Gd2 . 4_575 107.6(3)
F7 Gd1 Gd2 4_575 4_575 96.1(3)
F6 Gd1 Gd2 4_575 4_575 37.0(3)
F6 Gd1 Gd2 . 4_575 96.8(3)
F1 Gd1 Gd2 6 4_575 161.0(3)
F1 Gd1 Gd2 7_586 4_575 112.2(3)
F4 Gd1 Gd2 . 4_575 41.3(3)
F4 Gd1 Gd2 4_575 4_575 40.8(2)
Gd2 Gd1 Gd2 . 4_575 59.84(4)
F7 Gd1 Gd3 . . 29.6(3)
F7 Gd1 Gd3 4_575 . 125.0(3)
F6 Gd1 Gd3 4_575 . 101.5(3)
F6 Gd1 Gd3 . . 107.0(3)
F1 Gd1 Gd3 6 . 78.7(3)
F1 Gd1 Gd3 7_586 . 40.4(3)
F4 Gd1 Gd3 . . 158.2(2)
F4 Gd1 Gd3 4_575 . 99.4(2)
Gd2 Gd1 Gd3 . . 125.72(2)
Gd2 Gd1 Gd3 4_575 . 120.26(2)
F7 Gd1 Gd3 . 3 125.0(3)
F7 Gd1 Gd3 4_575 3 29.6(3)
F6 Gd1 Gd3 4_575 3 107.0(3)
F6 Gd1 Gd3 . 3 101.5(3)
F1 Gd1 Gd3 6 3 40.4(3)
F1 Gd1 Gd3 7_586 3 78.7(3)
F4 Gd1 Gd3 . 3 99.4(2)
F4 Gd1 Gd3 4_575 3 158.2(2)
Gd2 Gd1 Gd3 . 3 120.26(2)
Gd2 Gd1 Gd3 4_575 3 125.72(2)
Gd3 Gd1 Gd3 . 3 102.27(3)
F8 Gd2 F2 5_675 7_685 132.9(11)
F8 Gd2 F5 5_675 . 98.7(9)
F2 Gd2 F5 7_685 . 116.3(7)
F8 Gd2 F6 5_675 . 96.7(10)
F2 Gd2 F6 7_685 . 81.4(7)
F5 Gd2 F6 . . 134.1(4)
F8 Gd2 F1 5_675 . 85.1(9)
F2 Gd2 F1 7_685 . 72.0(7)
F5 Gd2 F1 . . 80.1(4)
F6 Gd2 F1 . . 144.4(4)
F8 Gd2 F3 5_675 . 83.3(10)
F2 Gd2 F3 7_685 . 50.1(9)
F5 Gd2 F3 . . 146.5(6)
F6 Gd2 F3 . . 78.1(6)
F1 Gd2 F3 . . 66.7(6)
F8 Gd2 F4 5_675 . 142.7(8)
F2 Gd2 F4 7_685 . 81.5(7)
F5 Gd2 F4 . . 70.0(4)
F6 Gd2 F4 . . 71.6(4)
F1 Gd2 F4 . . 125.2(4)
F3 Gd2 F4 . . 126.1(6)
F8 Gd2 F3 5_675 4_574 41.0(10)
F2 Gd2 F3 7_685 4_574 93.9(9)
F5 Gd2 F3 . 4_574 136.6(5)
F6 Gd2 F3 . 4_574 77.7(6)
F1 Gd2 F3 . 4_574 80.9(6)
F3 Gd2 F3 . 4_574 44.0(10)
F4 Gd2 F3 . 4_574 149.3(6)
F8 Gd2 F4 5_675 4_575 83.0(8)
F2 Gd2 F4 7_685 4_575 137.0(7)
F5 Gd2 F4 . 4_575 69.6(4)
F6 Gd2 F4 . 4_575 69.8(4)
F1 Gd2 F4 . 4_575 145.2(4)
F3 Gd2 F4 . 4_575 143.1(6)
F4 Gd2 F4 . 4_575 59.8(5)
F3 Gd2 F4 4_574 4_575 109.6(6)
F8 Gd2 F2A 5_675 7_685 146.0(9)
F2 Gd2 F2A 7_685 7_685 18.9(7)
F5 Gd2 F2A . 7_685 97.5(6)
F6 Gd2 F2A . 7_685 93.1(6)
F1 Gd2 F2A . 7_685 68.6(6)
F3 Gd2 F2A . 7_685 67.0(8)
F4 Gd2 F2A . 7_685 71.2(6)
F3 Gd2 F2A 4_574 7_685 111.0(8)
F4 Gd2 F2A 4_575 7_685 130.9(6)
F8 Gd2 F8A 5_675 5_675 23.2(9)
F2 Gd2 F8A 7_685 5_675 151.5(8)
F5 Gd2 F8A . 5_675 76.0(5)
F6 Gd2 F8A . 5_675 109.1(6)
F1 Gd2 F8A . 5_675 86.1(6)
F3 Gd2 F8A . 5_675 104.9(8)
F4 Gd2 F8A . 5_675 126.7(6)
F3 Gd2 F8A 4_574 5_675 64.1(7)
F4 Gd2 F8A 4_575 5_675 70.5(6)
F2A Gd2 F8A 7_685 5_675 154.6(7)
F8 Gd2 Gd2 5_675 4_575 109.5(8)
F2 Gd2 Gd2 7_685 4_575 117.4(7)
F5 Gd2 Gd2 . 4_575 36.8(3)
F6 Gd2 Gd2 . 4_575 97.3(3)
F1 Gd2 Gd2 . 4_575 115.7(3)
F3 Gd2 Gd2 . 4_575 167.0(6)
F4 Gd2 Gd2 . 4_575 41.4(3)
F3 Gd2 Gd2 4_574 4_575 147.4(5)
F4 Gd2 Gd2 4_575 4_575 40.9(2)
F2A Gd2 Gd2 7_685 4_575 101.4(5)
F8A Gd2 Gd2 5_675 4_575 88.1(5)
F8 Gd3 F8 . 2_575 104.8(15)
F8 Gd3 F2 . . 158.6(10)
F8 Gd3 F2 2_575 . 79.1(11)
F8 Gd3 F2 . 2_575 79.1(11)
F8 Gd3 F2 2_575 2_575 158.6(10)
F2 Gd3 F2 . 2_575 105.2(13)
F8 Gd3 F7 . 2_575 82.4(9)
F8 Gd3 F7 2_575 2_575 77.4(9)
F2 Gd3 F7 . 2_575 77.9(7)
F2 Gd3 F7 2_575 2_575 124.0(7)
F8 Gd3 F7 . . 77.4(9)
F8 Gd3 F7 2_575 . 82.4(9)
F2 Gd3 F7 . . 124.0(7)
F2 Gd3 F7 2_575 . 77.9(7)
F7 Gd3 F7 2_575 . 146.6(6)
F8 Gd3 F2A . 2_575 99.1(10)
F8 Gd3 F2A 2_575 2_575 149.7(9)
F2 Gd3 F2A . 2_575 85.6(10)
F2 Gd3 F2A 2_575 2_575 20.1(6)
F7 Gd3 F2A 2_575 2_575 124.8(6)
F7 Gd3 F2A . 2_575 84.8(6)
F8 Gd3 F2A . . 149.7(9)
F8 Gd3 F2A 2_575 . 99.1(10)
F2 Gd3 F2A . . 20.1(6)
F2 Gd3 F2A 2_575 . 85.6(10)
F7 Gd3 F2A 2_575 . 84.8(6)
F7 Gd3 F2A . . 124.8(6)
F2A Gd3 F2A 2_575 . 66.6(11)
F8 Gd3 F8A . . 24.9(8)
F8 Gd3 F8A 2_575 . 80.2(10)
F2 Gd3 F8A . . 146.9(8)
F2 Gd3 F8A 2_575 . 103.5(9)
F7 Gd3 F8A 2_575 . 72.6(6)
F7 Gd3 F8A . . 78.1(6)
F2A Gd3 F8A 2_575 . 123.7(8)
F2A Gd3 F8A . . 157.0(7)
F8 Gd3 F8A . 2_575 80.2(10)
F8 Gd3 F8A 2_575 2_575 24.9(8)
F2 Gd3 F8A . 2_575 103.5(9)
F2 Gd3 F8A 2_575 2_575 146.9(8)
F7 Gd3 F8A 2_575 2_575 78.1(6)
F7 Gd3 F8A . 2_575 72.6(6)
F2A Gd3 F8A 2_575 2_575 157.0(7)
F2A Gd3 F8A . 2_575 123.7(8)
F8A Gd3 F8A . 2_575 56.2(11)
F8 Gd3 F3 . 7_586 141.1(9)
F8 Gd3 F3 2_575 7_586 36.6(9)
F2 Gd3 F3 . 7_586 44.4(8)
F2 Gd3 F3 2_575 7_586 137.7(8)
F7 Gd3 F3 2_575 7_586 83.3(6)
F7 Gd3 F3 . 7_586 96.1(6)
F2A Gd3 F3 2_575 7_586 118.7(7)
F2A Gd3 F3 . 7_586 63.5(7)
F8A Gd3 F3 . 7_586 116.2(7)
F8A Gd3 F3 2_575 7_586 61.5(7)
F8 Gd3 F3 . 8_656 36.6(9)
F8 Gd3 F3 2_575 8_656 141.1(9)
F2 Gd3 F3 . 8_656 137.7(8)
F2 Gd3 F3 2_575 8_656 44.4(8)
F7 Gd3 F3 2_575 8_656 96.1(6)
F7 Gd3 F3 . 8_656 83.3(6)
F2A Gd3 F3 2_575 8_656 63.5(7)
F2A Gd3 F3 . 8_656 118.7(7)
F8A Gd3 F3 . 8_656 61.5(7)
F8A Gd3 F3 2_575 8_656 116.2(7)
F3 Gd3 F3 7_586 8_656 177.7(9)
Gd2 F1 Gd1 . 6_655 140.9(6)
Gd2 F1 Gd3 . 7_685 101.4(4)
Gd1 F1 Gd3 6_655 7_685 105.2(4)
Gd2 F1 Cs1 . 3_655 99.4(4)
Gd1 F1 Cs1 6_655 3_655 102.9(4)
Gd3 F1 Cs1 7_685 3_655 101.1(4)
F2A F2 Gd2 . 7_586 103(2)
F2A F2 Gd3 . . 82(2)
Gd2 F2 Gd3 7_586 . 122.4(10)
F2A F2 Cs1 . 2_575 136(3)
Gd2 F2 Cs1 7_586 2_575 106.4(9)
Gd3 F2 Cs1 . 2_575 108.4(8)
F2A F2 Cs1 . 6_556 41(2)
Gd2 F2 Cs1 7_586 6_556 104.5(8)
Gd3 F2 Cs1 . 6_556 113.4(9)
Cs1 F2 Cs1 2_575 6_556 99.0(6)
F2 F2A Gd3 . . 78(2)
F2 F2A Gd2 . 7_586 58(2)
Gd3 F2A Gd2 . 7_586 109.0(8)
F2 F2A Cs1 . 6_556 129(2)
Gd3 F2A Cs1 . 6_556 136.4(8)
Gd2 F2A Cs1 7_586 6_556 114.5(7)
F8 F3 Gd2 8_665 . 150.4(16)
F8 F3 Gd2 8_665 4_574 56.4(12)
Gd2 F3 Gd2 . 4_574 134.7(10)
F8 F3 Gd3 8_665 7_685 55.4(12)
Gd2 F3 Gd3 . 7_685 100.5(8)
Gd2 F3 Gd3 4_574 7_685 109.8(8)
F8 F3 Cs1 8_665 8_665 98.8(15)
Gd2 F3 Cs1 . 8_665 103.4(7)
Gd2 F3 Cs1 4_574 8_665 102.4(7)
Gd3 F3 Cs1 7_685 8_665 102.0(7)
Gd2 F4 Gd2 . 4_575 97.7(4)
Gd2 F4 Gd1 . . 97.6(4)
Gd2 F4 Gd1 4_575 . 97.1(4)
Gd2 F4 Cs1 . 4_575 116.4(4)
Gd2 F4 Cs1 4_575 4_575 123.9(4)
Gd1 F4 Cs1 . 4_575 118.9(4)
Gd2 F5 Gd2 4_575 . 106.3(6)
Gd2 F5 Cs1 4_575 3_655 116.42(11)
Gd2 F5 Cs1 . 3_655 115.00(11)
Gd2 F5 Cs1 4_575 2_675 115.00(11)
Gd2 F5 Cs1 . 2_675 116.42(11)
Cs1 F5 Cs1 3_655 2_675 87.3(4)
Gd2 F6 Gd1 . . 105.7(4)
Gd2 F6 Cs1 . 5_675 116.0(4)
Gd1 F6 Cs1 . 5_675 109.9(4)
Gd2 F6 Cs1 . 8_665 114.6(4)
Gd1 F6 Cs1 . 8_665 121.2(4)
Cs1 F6 Cs1 5_675 8_665 89.2(3)
Gd1 F7 Gd3 . . 121.6(5)
Gd1 F7 Cs1 . 5_675 105.8(4)
Gd3 F7 Cs1 . 5_675 112.1(4)
Gd1 F7 Cs1 . . 109.0(4)
Gd3 F7 Cs1 . . 111.7(5)
Cs1 F7 Cs1 5_675 . 92.7(3)
F8A F8 F3 . 8_656 172(3)
F8A F8 Gd2 . 5_675 103(2)
F3 F8 Gd2 8_656 5_675 82.6(15)
F8A F8 Gd3 . . 85(2)
F3 F8 Gd3 8_656 . 88.0(15)
Gd2 F8 Gd3 5_675 . 160.2(15)
F8A F8 Cs1 . 5_675 53(2)
F3 F8 Cs1 8_656 5_675 132.7(17)
Gd2 F8 Cs1 5_675 5_675 102.9(10)
Gd3 F8 Cs1 . 5_675 96.3(9)
F8 F8A Gd3 . . 70(2)
F8 F8A Gd2 . 5_675 54(2)
Gd3 F8A Gd2 . 5_675 121.5(10)
F8 F8A Cs1 . 6 144(2)
Gd3 F8A Cs1 . 6 109.3(7)
Gd2 F8A Cs1 5_675 6 106.5(7)
F8 F8A Cs1 . 5_675 113(2)
Gd3 F8A Cs1 . 5_675 108.1(7)
Gd2 F8A Cs1 5_675 5_675 108.6(7)
Cs1 F8A Cs1 6 5_675 100.9(6)

loop_
_geom_bond_atom_site_label_1
_geom_bond_atom_site_label_2
_geom_bond_site_symmetry_2
_geom_bond_distance
Cs1 F4 4_575 2.880(11)
Cs1 F2A 6_656 2.91(2)
Cs1 F6 5_675 3.037(11)
Cs1 F6 8_656 3.067(11)
Cs1 F5 2_675 3.104(11)
Cs1 F7 5_675 3.182(12)
Cs1 F8A 6_655 3.25(2)
Cs1 F8A 5_675 3.29(2)
Cs1 F7 . 3.313(13)
Cs1 F3 8_656 3.34(2)
Cs1 F2 2_575 3.43(2)
Cs1 F2 6_656 3.46(3)
Gd1 F7 . 2.257(13)
Gd1 F7 4_575 2.257(13)
Gd1 F6 4_575 2.280(11)
Gd1 F6 . 2.280(11)
Gd1 F1 6 2.331(11)
Gd1 F1 7_586 2.331(11)
Gd1 F4 . 2.426(11)
Gd1 F4 4_575 2.426(11)
Gd1 Gd2 . 3.6252(14)
Gd1 Gd2 4_575 3.6252(14)
Gd1 Gd3 . 3.9863(9)
Gd1 Gd3 3 3.9863(9)
Gd2 F8 5_675 2.02(3)
Gd2 F2 7_685 2.12(2)
Gd2 F5 . 2.260(9)
Gd2 F6 . 2.268(10)
Gd2 F1 . 2.299(11)
Gd2 F3 . 2.35(2)
Gd2 F4 . 2.391(10)
Gd2 F3 4_574 2.40(2)
Gd2 F4 4_575 2.412(11)
Gd2 F2A 7_685 2.42(2)
Gd2 F8A 5_675 2.43(2)
Gd2 Gd2 4_575 3.6167(19)
Gd3 F8 . 2.19(3)
Gd3 F8 2_575 2.19(3)
Gd3 F2 . 2.29(2)
Gd3 F2 2_575 2.29(2)
Gd3 F7 2_575 2.310(12)
Gd3 F7 . 2.310(12)
Gd3 F2A 2_575 2.31(2)
Gd3 F2A . 2.31(2)
Gd3 F8A . 2.32(2)
Gd3 F8A 2_575 2.32(2)
Gd3 F3 7_586 2.66(2)
Gd3 F3 8_656 2.66(2)
F1 Gd1 6_655 2.331(11)
F1 Gd3 7_685 2.678(12)
F1 Cs1 3_655 3.564(14)
F2 F2A . 0.81(3)
F2 Gd2 7_586 2.12(2)
F2 Cs1 2_575 3.43(2)
F2 Cs1 6_556 3.46(3)
F2A Gd2 7_586 2.42(2)
F2A Cs1 6_556 2.91(2)
F3 F8 8_665 1.59(3)
F3 Gd2 4_574 2.40(2)
F3 Gd3 7_685 2.66(2)
F3 Cs1 8_665 3.34(2)
F4 Gd2 4_575 2.412(11)
F4 Cs1 4_575 2.880(11)
F5 Gd2 4_575 2.260(9)
F5 Cs1 3_655 3.104(11)
F5 Cs1 2_675 3.104(11)
F6 Cs1 5_675 3.037(11)
F6 Cs1 8_665 3.067(11)
F7 Cs1 5_675 3.182(12)
F8 F8A . 0.98(3)
F8 F3 8_656 1.59(3)
F8 Gd2 5_675 2.02(3)
F8 Cs1 5_675 3.79(3)
F8A Gd2 5_675 2.43(2)
F8A Cs1 6 3.25(2)
F8A Cs1 5_675 3.29(2)
